data_4506252
loop_
_publ_author_name
'Zhao, Yan'
'Jiao, Cheng-Qi'
'Sun, Zhen-Gang'
'Zhu, Yan-Yu'
'Chen, Kai'
'Wang, Cheng-Lin'
'Li, Chao'
'Zheng, Ming-Jing'
'Tian, Hui'
'Sun, Shou-Hui'
'Chu, Wei'

_publ_section_title
;
 Novel Lanthanide(III) Oxalatophosphonates with New Topology: Syntheses,
 Crystal Structures, Reversible Dehydration/Hydration, and Luminescence
 Properties
;
_journal_issue 6
_journal_name_full 'Crystal Growth &amp; Design'
_journal_page_first 3191
_journal_paper_doi 10.1021/cg300351t
_journal_volume 12
_journal_year 2012
_chemical_formula_sum 'C6 H18 Ce N O14 P2'
_chemical_formula_weight 530.27
_chemical_name_systematic
; 
 ? 
;
_space_group_IT_number 14
_symmetry_cell_setting monoclinic
_symmetry_space_group_name_Hall '-P 2ybc'
_symmetry_space_group_name_H-M 'P 1 21/c 1'
_atom_sites_solution_hydrogens geom
_atom_sites_solution_primary direct
_atom_sites_solution_secondary difmap
_audit_creation_method SHELXL-97
_cell_angle_alpha 90.00
_cell_angle_beta 93.2560(10)
_cell_angle_gamma 90.00
_cell_formula_units_Z 4
_cell_length_a 11.0696(13)
_cell_length_b 9.3150(11)
_cell_length_c 15.1284(18)
_cell_measurement_reflns_used 2251
_cell_measurement_temperature 295(2)
_cell_measurement_theta_max 25.74
_cell_measurement_theta_min 2.57
_cell_volume 1557.4(3)
_computing_cell_refinement 'Bruker SMART'
_computing_data_collection 'Bruker SMART'
_computing_data_reduction 'Bruker SHELXTL'
_computing_molecular_graphics 'Bruker SHELXTL'
_computing_publication_material 'Bruker SHELXTL'
_computing_structure_refinement 'SHELXL-97 (Sheldrick, 1997)'
_computing_structure_solution 'SHELXS-97 (Sheldrick, 1990)'
_diffrn_ambient_temperature 295(2)
_diffrn_measured_fraction_theta_full 0.998
_diffrn_measured_fraction_theta_max 0.998
_diffrn_measurement_device_type 'Smart Apex II CCD'
_diffrn_measurement_method 'omega scans'
_diffrn_radiation_monochromator graphite
_diffrn_radiation_source 'fine-focus sealed tube'
_diffrn_radiation_type MoK\a
_diffrn_radiation_wavelength 0.71073
_diffrn_reflns_av_R_equivalents 0.0368
_diffrn_reflns_av_sigmaI/netI 0.0453
_diffrn_reflns_limit_h_max 13
_diffrn_reflns_limit_h_min -12
_diffrn_reflns_limit_k_max 6
_diffrn_reflns_limit_k_min -11
_diffrn_reflns_limit_l_max 18
_diffrn_reflns_limit_l_min -18
_diffrn_reflns_number 8560
_diffrn_reflns_theta_full 26.49
_diffrn_reflns_theta_max 26.49
_diffrn_reflns_theta_min 1.84
_diffrn_standards_decay_% 0
_diffrn_standards_interval_count 0
_diffrn_standards_interval_time 0
_diffrn_standards_number 0
_exptl_absorpt_coefficient_mu 3.204
_exptl_absorpt_correction_T_max 0.9044
_exptl_absorpt_correction_T_min 0.4806
_exptl_absorpt_correction_type empirical
_exptl_absorpt_process_details sadabs
_exptl_crystal_colour colorless
_exptl_crystal_density_diffrn 2.262
_exptl_crystal_density_method 'not measured'
_exptl_crystal_description Block
_exptl_crystal_F_000 1044
_exptl_crystal_size_max 0.27
_exptl_crystal_size_mid 0.08
_exptl_crystal_size_min 0.03
_refine_diff_density_max 0.963
_refine_diff_density_min -1.009
_refine_diff_density_rms 0.144
_refine_ls_extinction_method none
_refine_ls_goodness_of_fit_ref 1.050
_refine_ls_hydrogen_treatment constr
_refine_ls_matrix_type full
_refine_ls_number_parameters 217
_refine_ls_number_reflns 3217
_refine_ls_number_restraints 0
_refine_ls_restrained_S_all 1.050
_refine_ls_R_factor_all 0.0451
_refine_ls_R_factor_gt 0.0344
_refine_ls_shift/su_max 0.001
_refine_ls_shift/su_mean 0.000
_refine_ls_structure_factor_coef Fsqd
_refine_ls_weighting_details 'calc w=1/[\s^2^(Fo^2^)+(0.0386P)^2^+1.9964P] where P=(Fo^2^+2Fc^2^)/3'
_refine_ls_weighting_scheme calc
_refine_ls_wR_factor_gt 0.0802
_refine_ls_wR_factor_ref 0.0864
_reflns_number_gt 2619
_reflns_number_total 3217
_reflns_threshold_expression >2sigma(I)
_cod_data_source_file cg300351t_si_002.cif
_cod_data_source_block szg87
_cod_depositor_comments
;
The following automatic conversions were performed:

'_symmetry_cell_setting' value 'Monoclinic' changed to 'monoclinic'
according to /home/saulius/struct/CIF-dictionaries/cif_core.dic
dictionary named 'cif_core.dic' version 2.4.1 from 2010-06-29.

Automatic conversion script
Id: cif_fix_values 1891 2012-01-12 08:04:46Z andrius 
;
_cod_original_sg_symbol_H-M 'P2(1)/c  '
_cod_database_code 4506252

loop_
_symmetry_equiv_pos_as_xyz
'x, y, z'
'-x, y+1/2, -z+1/2'
'-x, -y, -z'
'x, -y-1/2, z-1/2'

loop_
_atom_site_label
_atom_site_type_symbol
_atom_site_fract_x
_atom_site_fract_y
_atom_site_fract_z
_atom_site_U_iso_or_equiv
_atom_site_adp_type
_atom_site_occupancy
_atom_site_symmetry_multiplicity
_atom_site_calc_flag
_atom_site_refinement_flags
Ce1 Ce 1.59784(2) 0.76397(3) 0.387760(18) 0.01851(10) Uani 1 1 d .
P1 P 1.35507(12) 0.83754(14) 0.54820(8) 0.0220(3) Uani 1 1 d .
P2 P 0.94393(11) 0.80315(14) 0.39756(8) 0.0199(3) Uani 1 1 d .
O1 O 1.4557(3) 0.7653(4) 0.5048(2) 0.0282(8) Uani 1 1 d .
O2 O 1.3490(3) 0.7642(4) 0.6436(2) 0.0300(9) Uani 1 1 d .
O3 O 1.3544(3) 0.9958(4) 0.5564(3) 0.0332(9) Uani 1 1 d .
O4 O 0.9804(3) 0.9577(4) 0.3977(2) 0.0274(8) Uani 1 1 d .
O5 O 0.8131(3) 0.7661(4) 0.3853(2) 0.0270(8) Uani 1 1 d .
O6 O 1.0181(3) 0.7200(4) 0.3290(3) 0.0355(9) Uani 1 1 d .
H6A H 0.9726 0.6679 0.2988 0.053 Uiso 1 1 calc R
O7 O 1.4411(3) 0.5715(4) 0.3475(2) 0.0344(9) Uani 1 1 d .
O8 O 1.3761(3) 0.3973(4) 0.2566(2) 0.0321(9) Uani 1 1 d .
O9 O 1.6491(3) 0.5828(4) 0.2673(2) 0.0307(9) Uani 1 1 d .
O10 O 1.5825(3) 0.4126(4) 0.1725(2) 0.0298(9) Uani 1 1 d .
O11 O 1.6565(4) 0.5436(5) 0.4829(3) 0.0504(12) Uani 1 1 d .
H11A H 1.6495 0.5672 0.5365 0.076 Uiso 1 1 d R
H11B H 1.6101 0.4724 0.4701 0.076 Uiso 1 1 d R
O1W O 0.8902(4) 0.5559(5) 0.2351(3) 0.0647(15) Uani 1 1 d .
H1WA H 0.8610 0.6215 0.2011 0.097 Uiso 1 1 d R
H1WB H 0.8885 0.4754 0.2081 0.097 Uiso 1 1 d R
O2W O 1.1722(7) 0.4419(10) 0.3597(5) 0.150(3) Uani 1 1 d .
H2WA H 1.1192 0.4838 0.3260 0.225 Uiso 1 1 d R
H2WB H 1.1880 0.3592 0.3389 0.225 Uiso 1 1 d R
O3W O 1.7108(6) 0.7972(8) 0.5735(5) 0.107(2) Uani 1 1 d .
H3WA H 1.7187 0.8863 0.5865 0.161 Uiso 1 1 d R
H3WB H 1.6650 0.7569 0.6095 0.161 Uiso 1 1 d R
N1 N 1.1069(3) 0.7910(4) 0.5480(3) 0.0199(9) Uani 1 1 d .
H1C H 1.0932 0.8855 0.5588 0.024 Uiso 1 1 calc R
C1 C 1.2141(4) 0.7813(5) 0.4913(3) 0.0229(11) Uani 1 1 d .
H1A H 1.1991 0.8407 0.4392 0.028 Uiso 1 1 calc R
H1B H 1.2225 0.6829 0.4716 0.028 Uiso 1 1 calc R
C2 C 0.9939(5) 0.7295(6) 0.5039(4) 0.0282(12) Uani 1 1 d .
H2A H 0.9290 0.7415 0.5437 0.034 Uiso 1 1 calc R
H2B H 1.0060 0.6271 0.4966 0.034 Uiso 1 1 calc R
C3 C 1.1340(5) 0.7187(6) 0.6350(3) 0.0263(11) Uani 1 1 d .
H3B H 1.0625 0.7220 0.6692 0.032 Uiso 1 1 calc R
H3A H 1.1529 0.6186 0.6247 0.032 Uiso 1 1 calc R
C4 C 1.2366(5) 0.7861(6) 0.6871(4) 0.0313(12) Uani 1 1 d .
H4B H 1.2217 0.8882 0.6931 0.038 Uiso 1 1 calc R
H4A H 1.2434 0.7445 0.7459 0.038 Uiso 1 1 calc R
C5 C 1.4514(5) 0.4870(5) 0.2845(3) 0.0236(11) Uani 1 1 d .
C6 C 1.5722(5) 0.4944(5) 0.2366(3) 0.0222(11) Uani 1 1 d .

loop_
_atom_site_aniso_label
_atom_site_aniso_U_11
_atom_site_aniso_U_22
_atom_site_aniso_U_33
_atom_site_aniso_U_23
_atom_site_aniso_U_13
_atom_site_aniso_U_12
Ce1 0.01387(16) 0.01549(16) 0.02645(17) 0.00073(11) 0.00351(11) 0.00051(10)
P1 0.0189(7) 0.0251(7) 0.0220(7) -0.0042(5) 0.0010(5) -0.0010(5)
P2 0.0149(6) 0.0235(7) 0.0213(6) -0.0041(5) 0.0013(5) -0.0001(5)
O1 0.0205(19) 0.040(2) 0.0243(19) -0.0046(15) 0.0007(15) 0.0052(15)
O2 0.0179(19) 0.048(2) 0.0245(19) 0.0033(16) 0.0020(15) 0.0012(16)
O3 0.032(2) 0.026(2) 0.041(2) -0.0099(17) 0.0033(18) -0.0050(16)
O4 0.030(2) 0.0235(19) 0.030(2) -0.0004(15) 0.0057(16) 0.0001(15)
O5 0.0144(18) 0.036(2) 0.031(2) -0.0071(16) 0.0001(15) -0.0010(14)
O6 0.023(2) 0.047(2) 0.037(2) -0.0193(18) 0.0078(17) 0.0017(17)
O7 0.028(2) 0.040(2) 0.035(2) -0.0158(18) 0.0095(17) -0.0113(17)
O8 0.026(2) 0.035(2) 0.036(2) -0.0114(17) 0.0033(17) -0.0139(17)
O9 0.023(2) 0.030(2) 0.040(2) -0.0166(17) 0.0055(17) -0.0107(16)
O10 0.022(2) 0.033(2) 0.035(2) -0.0120(17) 0.0056(16) -0.0020(15)
O11 0.060(3) 0.046(3) 0.047(3) 0.018(2) 0.015(2) 0.022(2)
O1W 0.044(3) 0.079(4) 0.071(3) -0.049(3) 0.009(3) -0.013(2)
O2W 0.114(7) 0.203(9) 0.134(7) 0.031(7) 0.015(6) -0.026(6)
O3W 0.072(5) 0.128(6) 0.125(6) -0.041(5) 0.030(4) -0.008(4)
N1 0.015(2) 0.021(2) 0.023(2) 0.0012(17) -0.0013(17) -0.0003(16)
C1 0.016(2) 0.027(3) 0.025(3) -0.002(2) -0.002(2) 0.003(2)
C2 0.022(3) 0.031(3) 0.031(3) 0.001(2) -0.003(2) -0.009(2)
C3 0.022(3) 0.031(3) 0.027(3) 0.009(2) 0.005(2) -0.001(2)
C4 0.026(3) 0.042(3) 0.027(3) 0.004(2) 0.004(2) 0.001(2)
C5 0.023(3) 0.023(3) 0.024(3) -0.002(2) 0.002(2) -0.001(2)
C6 0.022(3) 0.020(3) 0.024(3) -0.003(2) -0.002(2) 0.002(2)

loop_
_atom_type_symbol
_atom_type_description
_atom_type_scat_dispersion_real
_atom_type_scat_dispersion_imag
_atom_type_scat_source
C C 0.0033 0.0016 'International Tables Vol C Tables 4.2.6.8 and 6.1.1.4'
H H 0.0000 0.0000 'International Tables Vol C Tables 4.2.6.8 and 6.1.1.4'
N N 0.0061 0.0033 'International Tables Vol C Tables 4.2.6.8 and 6.1.1.4'
O O 0.0106 0.0060 'International Tables Vol C Tables 4.2.6.8 and 6.1.1.4'
P P 0.1023 0.0942 'International Tables Vol C Tables 4.2.6.8 and 6.1.1.4'
Ce Ce -0.2486 2.6331 'International Tables Vol C Tables 4.2.6.8 and 6.1.1.4'

loop_
_geom_angle_atom_site_label_1
_geom_angle_atom_site_label_2
_geom_angle_atom_site_label_3
_geom_angle
_geom_angle_site_symmetry_1
_geom_angle_site_symmetry_3
O5 Ce1 O1 134.31(12) 1_655 .
O5 Ce1 O3 78.50(12) 1_655 3_876
O1 Ce1 O3 83.09(12) . 3_876
O5 Ce1 O8 79.66(12) 1_655 2_855
O1 Ce1 O8 137.02(11) . 2_855
O3 Ce1 O8 79.41(13) 3_876 2_855
O5 Ce1 O7 132.10(12) 1_655 .
O1 Ce1 O7 73.60(12) . .
O3 Ce1 O7 149.38(13) 3_876 .
O8 Ce1 O7 104.34(12) 2_855 .
O5 Ce1 O10 138.67(12) 1_655 2_855
O1 Ce1 O10 74.50(12) . 2_855
O3 Ce1 O10 77.05(13) 3_876 2_855
O8 Ce1 O10 63.46(11) 2_855 2_855
O7 Ce1 O10 77.76(13) . 2_855
O5 Ce1 O11 78.14(13) 1_655 .
O1 Ce1 O11 75.50(12) . .
O3 Ce1 O11 119.74(14) 3_876 .
O8 Ce1 O11 146.52(12) 2_855 .
O7 Ce1 O11 73.64(15) . .
O10 Ce1 O11 143.17(13) 2_855 .
O5 Ce1 O9 74.56(11) 1_655 .
O1 Ce1 O9 134.17(11) . .
O3 Ce1 O9 142.70(12) 3_876 .
O8 Ce1 O9 70.82(13) 2_855 .
O7 Ce1 O9 62.79(11) . .
O10 Ce1 O9 107.58(12) 2_855 .
O11 Ce1 O9 79.28(13) . .
O3 P1 O1 119.7(2) . .
O3 P1 O2 110.4(2) . .
O1 P1 O2 106.0(2) . .
O3 P1 C1 108.6(2) . .
O1 P1 C1 107.8(2) . .
O2 P1 C1 103.0(2) . .
O5 P2 O4 118.9(2) . .
O5 P2 O6 110.3(2) . .
O4 P2 O6 109.0(2) . .
O5 P2 C2 105.6(2) . .
O4 P2 C2 107.2(2) . .
O6 P2 C2 104.9(3) . .
P1 O1 Ce1 148.8(2) . .
C4 O2 P1 115.4(3) . .
P1 O3 Ce1 160.3(3) . 3_876
P2 O5 Ce1 164.8(2) . 1_455
P2 O6 H6A 109.5 . .
C5 O7 Ce1 122.5(3) . .
C5 O8 Ce1 121.0(3) . 2_845
C6 O9 Ce1 121.4(3) . .
C6 O10 Ce1 120.4(3) . 2_845
Ce1 O11 H11A 107.1 . .
Ce1 O11 H11B 111.4 . .
H11A O11 H11B 109.4 . .
H1WA O1W H1WB 110.0 . .
H2WA O2W H2WB 109.9 . .
H3WA O3W H3WB 109.8 . .
C3 N1 C2 109.9(4) . .
C3 N1 C1 110.5(4) . .
C2 N1 C1 112.9(4) . .
C3 N1 H1C 107.8 . .
C2 N1 H1C 107.8 . .
C1 N1 H1C 107.8 . .
N1 C1 P1 113.4(3) . .
N1 C1 H1A 108.9 . .
P1 C1 H1A 108.9 . .
N1 C1 H1B 108.9 . .
P1 C1 H1B 108.9 . .
H1A C1 H1B 107.7 . .
N1 C2 P2 117.2(3) . .
N1 C2 H2A 108.0 . .
P2 C2 H2A 108.0 . .
N1 C2 H2B 108.0 . .
P2 C2 H2B 108.0 . .
H2A C2 H2B 107.2 . .
C4 C3 N1 112.7(4) . .
C4 C3 H3B 109.1 . .
N1 C3 H3B 109.1 . .
C4 C3 H3A 109.1 . .
N1 C3 H3A 109.1 . .
H3B C3 H3A 107.8 . .
O2 C4 C3 110.4(4) . .
O2 C4 H4B 109.6 . .
C3 C4 H4B 109.6 . .
O2 C4 H4A 109.6 . .
C3 C4 H4A 109.6 . .
H4B C4 H4A 108.1 . .
O8 C5 O7 126.7(5) . .
O8 C5 C6 116.8(4) . .
O7 C5 C6 116.5(4) . .
O10 C6 O9 126.9(5) . .
O10 C6 C5 117.0(4) . .
O9 C6 C5 116.1(4) . .

loop_
_geom_bond_atom_site_label_1
_geom_bond_atom_site_label_2
_geom_bond_distance
_geom_bond_site_symmetry_2
Ce1 O5 2.386(3) 1_655
Ce1 O1 2.434(4) .
Ce1 O3 2.439(3) 3_876
Ce1 O8 2.543(4) 2_855
Ce1 O7 2.545(4) .
Ce1 O10 2.555(4) 2_855
Ce1 O11 2.569(4) .
Ce1 O9 2.571(3) .
P1 O3 1.480(4) .
P1 O1 1.486(4) .
P1 O2 1.602(4) .
P1 C1 1.816(5) .
P2 O5 1.490(4) .
P2 O4 1.496(4) .
P2 O6 1.564(4) .
P2 C2 1.807(5) .
O2 C4 1.455(6) .
O3 Ce1 2.439(3) 3_876
O5 Ce1 2.386(3) 1_455
O6 H6A 0.8200 .
O7 C5 1.246(6) .
O8 C5 1.237(6) .
O8 Ce1 2.543(4) 2_845
O9 C6 1.254(6) .
O10 C6 1.244(6) .
O10 Ce1 2.555(4) 2_845
O11 H11A 0.8475 .
O11 H11B 0.8545 .
O1W H1WA 0.8519 .
O1W H1WB 0.8539 .
O2W H2WA 0.8509 .
O2W H2WB 0.8547 .
O3W H3WA 0.8555 .
O3W H3WB 0.8518 .
N1 C3 1.494(6) .
N1 C2 1.498(6) .
N1 C1 1.506(6) .
N1 H1C 0.9100 .
C1 H1A 0.9700 .
C1 H1B 0.9700 .
C2 H2A 0.9700 .
C2 H2B 0.9700 .
C3 C4 1.485(7) .
C3 H3B 0.9700 .
C3 H3A 0.9700 .
C4 H4B 0.9700 .
C4 H4A 0.9700 .
C5 C6 1.558(7) .
